data_2022969
loop_
_publ_author_name
'Upmann, Daniel'
'Jones, Peter G.'
'Bockfeld, Dirk'
'T&#xe2;rcoveanu, Eliza'

_publ_section_title
;
 Crystal structures of sixteen phosphane chalcogenide complexes of gold(I)
 chloride, bromide and iodide.
;
_journal_coeditor_code YZ2044
_journal_issue 'Pt 1'
_journal_name_full 'Acta crystallographica. Section E, Crystallographic communications'
_journal_page_first 34
_journal_page_last 49
_journal_paper_doi 10.1107/S2056989023010459
_journal_volume 80
_journal_year 2024
_chemical_formula_iupac '[Au Cl (C10 H23 P Se)]'
_chemical_formula_moiety 'C10 H23 Au Cl P Se'
_chemical_formula_sum 'C10 H23 Au Cl P Se'
_chemical_formula_weight 485.63
_chemical_name_systematic
;
[(<i>tert</i>-Butyl)bis(propan-2-yl)phosphane selenide-\k<i>Se</i>]chloridogold
;
_space_group_crystal_system monoclinic
_space_group_IT_number 14
_space_group_name_Hall '-P 2yn'
_space_group_name_H-M_alt 'P 1 21/n 1'
_atom_sites_solution_hydrogens geom
_atom_sites_solution_primary direct
_atom_sites_solution_secondary difmap
_audit_creation_method SHELXL-2019/3
_cell_angle_alpha 90
_cell_angle_beta 92.389(4)
_cell_angle_gamma 90
_cell_formula_units_Z 4
_cell_length_a 8.2215(2)
_cell_length_b 11.3519(3)
_cell_length_c 15.2400(4)
_cell_measurement_reflns_used 9950
_cell_measurement_temperature 100(2)
_cell_measurement_theta_max 30.6703
_cell_measurement_theta_min 2.2333
_cell_volume 1421.11(6)
_computing_cell_refinement
;
CrysAlisPro, Version 1.171.35.11 (Rigaku OD, 2020)
;
_computing_data_collection
;
CrysAlisPro, Version 1.171.35.11 (Rigaku OD, 2020)
;
_computing_data_reduction
;
CrysAlisPro, Version 1.171.35.11 (Rigaku OD, 2020)
;
_computing_molecular_graphics
;
Bruker XP (Bruker, 1998)
;
_computing_publication_material
;
SHELXL-2019/3 (Sheldrick, 2015)
;
_computing_structure_refinement
;
SHELXL-2019/3 (Sheldrick, 2015)
;
_computing_structure_solution
;
SHELXS-97 (Sheldrick, 2008)
;
_diffrn_ambient_temperature 100(2)
_diffrn_detector_area_resol_mean 16.1419
_diffrn_measured_fraction_theta_full 1.000
_diffrn_measured_fraction_theta_max 0.950
_diffrn_measurement_device_type 'Oxford Diffraction Xcalibur, Eos'
_diffrn_measurement_method '\w scan'
_diffrn_radiation_type MoK\a
_diffrn_radiation_wavelength 0.71073
_diffrn_reflns_av_R_equivalents 0.0382
_diffrn_reflns_av_unetI/netI 0.0223
_diffrn_reflns_limit_h_max 11
_diffrn_reflns_limit_h_min -11
_diffrn_reflns_limit_k_max 16
_diffrn_reflns_limit_k_min -16
_diffrn_reflns_limit_l_max 21
_diffrn_reflns_limit_l_min -21
_diffrn_reflns_number 36891
_diffrn_reflns_theta_full 25.242
_diffrn_reflns_theta_max 30.739
_diffrn_reflns_theta_min 2.238
_diffrn_source 'Enhance (Mo) X-ray Source'
_exptl_absorpt_coefficient_mu 13.181
_exptl_absorpt_correction_T_max 1.00000
_exptl_absorpt_correction_T_min 0.36833
_exptl_absorpt_correction_type multi-scan
_exptl_absorpt_process_details
;
CrysAlisPro, Version 1.171.35.11 (Rigaku OD, 2020)
;
_exptl_crystal_colour colourless
_exptl_crystal_density_diffrn 2.270
_exptl_crystal_density_method 'not measured'
_exptl_crystal_description prism
_exptl_crystal_F_000 912
_exptl_crystal_size_max 0.35
_exptl_crystal_size_mid 0.2
_exptl_crystal_size_min 0.2
_refine_diff_density_max 1.740
_refine_diff_density_min -1.124
_refine_ls_extinction_coef 0.00065(4)
_refine_ls_extinction_expression Fc^*^=kFc[1+0.001xFc^2^\l^3^/sin(2\q)]^-1/4^
_refine_ls_extinction_method
;
SHELXL-2019/3 (Sheldrick, 2015)
;
_refine_ls_goodness_of_fit_ref 1.064
_refine_ls_hydrogen_treatment constr
_refine_ls_matrix_type full
_refine_ls_number_parameters 135
_refine_ls_number_reflns 4214
_refine_ls_number_restraints 0
_refine_ls_restrained_S_all 1.064
_refine_ls_R_factor_all 0.0314
_refine_ls_R_factor_gt 0.0210
_refine_ls_shift/su_max 0.002
_refine_ls_shift/su_mean 0.000
_refine_ls_structure_factor_coef Fsqd
_refine_ls_weighting_details 'w=1/[\s^2^(Fo^2^)+(0.0131P)^2^+2.1498P] where P=(Fo^2^+2Fc^2^)/3'
_refine_ls_weighting_scheme calc
_refine_ls_wR_factor_gt 0.0406
_refine_ls_wR_factor_ref 0.0437
_reflns_number_gt 3424
_reflns_number_total 4214
_reflns_threshold_expression 'I > 2\s(I)'
_cod_data_source_file yz2044sup1.cif
_cod_data_source_block 6a
_cod_depositor_comments 'Adding full bibliography for 2022965--2022980.cif.'
_cod_original_sg_symbol_H-M 'P 21/n'
_cod_database_code 2022969
_cod_database_fobs_code 2022969
_shelx_space_group_comment
;
The symmetry employed for this shelxl refinement is uniquely defined
by the following loop, which should always be used as a source of
symmetry information in preference to the above space-group names.
They are only intended as comments.
;
_shelx_estimated_absorpt_t_min 0.091
_shelx_estimated_absorpt_t_max 0.178

loop_
_space_group_symop_operation_xyz
'x, y, z'
'-x+1/2, y+1/2, -z+1/2'
'-x, -y, -z'
'x-1/2, -y-1/2, z-1/2'

loop_
_atom_site_type_symbol
_atom_site_label
_atom_site_fract_x
_atom_site_fract_y
_atom_site_fract_z
_atom_site_U_iso_or_equiv
_atom_site_adp_type
_atom_site_calc_flag
_atom_site_occupancy
_atom_site_disorder_assembly
_atom_site_disorder_group
Au Au1 0.51576(2) 0.50144(2) 0.29309(2) 0.01255(4) Uani d 1 . .
Cl Cl1 0.33329(9) 0.48370(6) 0.17636(5) 0.01807(14) Uani d 1 . .
P P1 0.79619(8) 0.68697(6) 0.41430(5) 0.00986(13) Uani d 1 . .
Se Se1 0.69999(4) 0.50672(2) 0.41681(2) 0.01570(6) Uani d 1 . .
C C1 0.6364(3) 0.8032(2) 0.40600(19) 0.0133(5) Uani d 1 . .
C C2 0.9170(3) 0.6949(3) 0.51899(18) 0.0148(6) Uani d 1 . .
H H2 0.985417 0.622101 0.520541 0.018 Uiso calc 1 . .
C C3 0.9432(3) 0.7041(3) 0.32700(19) 0.0146(6) Uani d 1 . .
H H3 0.975457 0.788926 0.324871 0.018 Uiso calc 1 . .
C C11 0.7097(4) 0.9209(3) 0.4378(2) 0.0178(6) Uani d 1 . .
H H11A 0.806381 0.938743 0.404695 0.027 Uiso calc 1 . .
H H11B 0.740383 0.915402 0.500469 0.027 Uiso calc 1 . .
H H11C 0.629081 0.983776 0.428440 0.027 Uiso calc 1 . .
C C12 0.4927(3) 0.7699(3) 0.4627(2) 0.0205(6) Uani d 1 . .
H H12A 0.410620 0.832538 0.459161 0.031 Uiso calc 1 . .
H H12B 0.531760 0.760003 0.523888 0.031 Uiso calc 1 . .
H H12C 0.444181 0.695975 0.441148 0.031 Uiso calc 1 . .
C C13 0.5721(4) 0.8178(3) 0.31115(19) 0.0172(6) Uani d 1 . .
H H13A 0.475687 0.868705 0.309668 0.026 Uiso calc 1 . .
H H13B 0.542759 0.740508 0.286654 0.026 Uiso calc 1 . .
H H13C 0.656489 0.853641 0.276264 0.026 Uiso calc 1 . .
C C21 0.8138(4) 0.6870(3) 0.60037(19) 0.0204(6) Uani d 1 . .
H H21A 0.884800 0.671673 0.652359 0.031 Uiso calc 1 . .
H H21B 0.734833 0.622782 0.592713 0.031 Uiso calc 1 . .
H H21C 0.755855 0.761514 0.608010 0.031 Uiso calc 1 . .
C C22 1.0385(3) 0.7976(3) 0.5278(2) 0.0180(6) Uani d 1 . .
H H22A 0.983896 0.866790 0.551372 0.027 Uiso calc 1 . .
H H22B 1.079313 0.816571 0.469956 0.027 Uiso calc 1 . .
H H22C 1.129773 0.774999 0.567673 0.027 Uiso calc 1 . .
C C31 1.0967(4) 0.6316(3) 0.3482(2) 0.0277(8) Uani d 1 . .
H H31A 1.068368 0.547809 0.350014 0.042 Uiso calc 1 . .
H H31B 1.144308 0.655764 0.405436 0.042 Uiso calc 1 . .
H H31C 1.175635 0.644833 0.302818 0.042 Uiso calc 1 . .
C C32 0.8785(4) 0.6686(3) 0.23553(19) 0.0201(6) Uani d 1 . .
H H32A 0.965110 0.677020 0.193707 0.030 Uiso calc 1 . .
H H32B 0.786762 0.719573 0.217649 0.030 Uiso calc 1 . .
H H32C 0.841984 0.586452 0.236451 0.030 Uiso calc 1 . .

loop_
_atom_site_aniso_label
_atom_site_aniso_U_11
_atom_site_aniso_U_22
_atom_site_aniso_U_33
_atom_site_aniso_U_12
_atom_site_aniso_U_13
_atom_site_aniso_U_23
Au1 0.01313(6) 0.01068(6) 0.01384(6) -0.00204(4) 0.00049(4) -0.00166(4)
Cl1 0.0184(3) 0.0190(3) 0.0165(3) -0.0009(3) -0.0025(3) -0.0028(3)
P1 0.0106(3) 0.0094(3) 0.0096(3) 0.0000(3) -0.0005(2) 0.0002(3)
Se1 0.01910(14) 0.00999(13) 0.01761(15) -0.00313(11) -0.00410(11) 0.00246(11)
C1 0.0131(13) 0.0122(13) 0.0145(14) 0.0013(10) -0.0006(11) 0.0002(11)
C2 0.0153(13) 0.0175(14) 0.0112(14) 0.0008(11) -0.0054(11) 0.0015(11)
C3 0.0143(13) 0.0144(13) 0.0154(15) -0.0028(11) 0.0043(11) -0.0029(11)
C11 0.0212(15) 0.0131(14) 0.0192(16) 0.0011(11) -0.0001(12) -0.0006(11)
C12 0.0146(14) 0.0235(16) 0.0235(17) 0.0026(12) 0.0029(12) 0.0008(13)
C13 0.0170(14) 0.0162(14) 0.0180(15) 0.0048(11) -0.0053(12) 0.0002(11)
C21 0.0267(16) 0.0220(15) 0.0121(15) -0.0032(13) -0.0033(12) 0.0025(12)
C22 0.0148(14) 0.0204(15) 0.0185(15) -0.0020(12) -0.0043(11) -0.0031(12)
C31 0.0192(16) 0.039(2) 0.0256(19) 0.0066(14) 0.0053(14) -0.0058(15)
C32 0.0236(15) 0.0244(16) 0.0126(15) -0.0009(13) 0.0045(12) -0.0013(12)

loop_
_atom_type_symbol
_atom_type_description
_atom_type_scat_dispersion_real
_atom_type_scat_dispersion_imag
_atom_type_scat_source
C C 0.0033 0.0016 'International Tables Vol C Tables 4.2.6.8 and 6.1.1.4'
H H 0.0000 0.0000 'International Tables Vol C Tables 4.2.6.8 and 6.1.1.4'
P P 0.1023 0.0942 'International Tables Vol C Tables 4.2.6.8 and 6.1.1.4'
Cl Cl 0.1484 0.1585 'International Tables Vol C Tables 4.2.6.8 and 6.1.1.4'
Se Se -0.0929 2.2259 'International Tables Vol C Tables 4.2.6.8 and 6.1.1.4'
Au Au -2.0133 8.8022 'International Tables Vol C Tables 4.2.6.8 and 6.1.1.4'

loop_
_geom_angle_atom_site_label_1
_geom_angle_atom_site_label_2
_geom_angle_atom_site_label_3
_geom_angle_site_symmetry_1
_geom_angle_site_symmetry_3
_geom_angle
_geom_angle_publ_flag
Cl1 Au1 Se1 . . 176.13(2) y
C3 P1 C2 . . 105.85(13) y
C3 P1 C1 . . 110.98(13) y
C2 P1 C1 . . 112.11(13) y
C3 P1 Se1 . . 110.99(10) y
C2 P1 Se1 . . 102.23(10) y
C1 P1 Se1 . . 114.09(9) y
P1 Se1 Au1 . . 103.21(2) y
C13 C1 C11 . . 108.7(2) ?
C13 C1 C12 . . 108.3(2) ?
C11 C1 C12 . . 109.7(2) ?
C13 C1 P1 . . 110.88(19) ?
C11 C1 P1 . . 109.18(19) ?
C12 C1 P1 . . 110.1(2) ?
C21 C2 C22 . . 110.7(2) ?
C21 C2 P1 . . 113.6(2) ?
C22 C2 P1 . . 115.9(2) ?
C21 C2 H2 . . 105.2 ?
C22 C2 H2 . . 105.2 ?
P1 C2 H2 . . 105.2 ?
C32 C3 C31 . . 107.7(2) ?
C32 C3 P1 . . 114.7(2) ?
C31 C3 P1 . . 110.5(2) ?
C32 C3 H3 . . 107.9 ?
C31 C3 H3 . . 107.9 ?
P1 C3 H3 . . 107.9 ?
C1 C11 H11A . . 109.5 ?
C1 C11 H11B . . 109.5 ?
H11A C11 H11B . . 109.5 ?
C1 C11 H11C . . 109.5 ?
H11A C11 H11C . . 109.5 ?
H11B C11 H11C . . 109.5 ?
C1 C12 H12A . . 109.5 ?
C1 C12 H12B . . 109.5 ?
H12A C12 H12B . . 109.5 ?
C1 C12 H12C . . 109.5 ?
H12A C12 H12C . . 109.5 ?
H12B C12 H12C . . 109.5 ?
C1 C13 H13A . . 109.5 ?
C1 C13 H13B . . 109.5 ?
H13A C13 H13B . . 109.5 ?
C1 C13 H13C . . 109.5 ?
H13A C13 H13C . . 109.5 ?
H13B C13 H13C . . 109.5 ?
C2 C21 H21A . . 109.5 ?
C2 C21 H21B . . 109.5 ?
H21A C21 H21B . . 109.5 ?
C2 C21 H21C . . 109.5 ?
H21A C21 H21C . . 109.5 ?
H21B C21 H21C . . 109.5 ?
C2 C22 H22A . . 109.5 ?
C2 C22 H22B . . 109.5 ?
H22A C22 H22B . . 109.5 ?
C2 C22 H22C . . 109.5 ?
H22A C22 H22C . . 109.5 ?
H22B C22 H22C . . 109.5 ?
C3 C31 H31A . . 109.5 ?
C3 C31 H31B . . 109.5 ?
H31A C31 H31B . . 109.5 ?
C3 C31 H31C . . 109.5 ?
H31A C31 H31C . . 109.5 ?
H31B C31 H31C . . 109.5 ?
C3 C32 H32A . . 109.5 ?
C3 C32 H32B . . 109.5 ?
H32A C32 H32B . . 109.5 ?
C3 C32 H32C . . 109.5 ?
H32A C32 H32C . . 109.5 ?
H32B C32 H32C . . 109.5 ?

loop_
_geom_bond_atom_site_label_1
_geom_bond_atom_site_label_2
_geom_bond_site_symmetry_2
_geom_bond_distance
_geom_bond_publ_flag
Au1 Cl1 . 2.2877(7) y
Au1 Se1 . 2.3696(3) y
P1 C3 . 1.845(3) ?
P1 C2 . 1.846(3) ?
P1 C1 . 1.863(3) ?
P1 Se1 . 2.1947(7) y
C1 C13 . 1.527(4) ?
C1 C11 . 1.536(4) ?
C1 C12 . 1.540(4) ?
C2 C21 . 1.534(4) ?
C2 C22 . 1.538(4) ?
C2 H2 . 1.0000 ?
C3 C32 . 1.525(4) ?
C3 C31 . 1.529(4) ?
C3 H3 . 1.0000 ?
C11 H11A . 0.9800 ?
C11 H11B . 0.9800 ?
C11 H11C . 0.9800 ?
C12 H12A . 0.9800 ?
C12 H12B . 0.9800 ?
C12 H12C . 0.9800 ?
C13 H13A . 0.9800 ?
C13 H13B . 0.9800 ?
C13 H13C . 0.9800 ?
C21 H21A . 0.9800 ?
C21 H21B . 0.9800 ?
C21 H21C . 0.9800 ?
C22 H22A . 0.9800 ?
C22 H22B . 0.9800 ?
C22 H22C . 0.9800 ?
C31 H31A . 0.9800 ?
C31 H31B . 0.9800 ?
C31 H31C . 0.9800 ?
C32 H32A . 0.9800 ?
C32 H32B . 0.9800 ?
C32 H32C . 0.9800 ?

loop_
_geom_hbond_atom_site_label_D
_geom_hbond_atom_site_label_H
_geom_hbond_atom_site_label_A
_geom_hbond_site_symmetry_A
_geom_hbond_distance_DH
_geom_hbond_distance_HA
_geom_hbond_distance_DA
_geom_hbond_angle_DHA
_geom_hbond_publ_flag
C13 H13B Au1 . 0.98 2.73 3.630(3) 153.8 yes
C3 H3 Au1 2_655 1.00 3.01 3.861(3) 143.5 yes
C3 H3 Cl1 2_655 1.00 2.71 3.669(3) 160.0 yes
C2 H2 Se1 3_766 1.00 3.09 3.982(3) 149.6 yes
C13 H13A Cl1 2 0.98 2.87 3.839(3) 169.4 yes
C22 H22A Cl1 4_676 0.98 2.87 3.802(3) 159.0 yes

loop_
_geom_torsion_atom_site_label_1
_geom_torsion_atom_site_label_2
_geom_torsion_atom_site_label_3
_geom_torsion_atom_site_label_4
_geom_torsion_site_symmetry_1
_geom_torsion_site_symmetry_2
_geom_torsion_site_symmetry_3
_geom_torsion_site_symmetry_4
_geom_torsion
_geom_torsion_publ_flag
C3 P1 Se1 Au1 . . . . -74.90(10) y
C2 P1 Se1 Au1 . . . . 172.61(10) y
C1 P1 Se1 Au1 . . . . 51.36(10) y
C3 P1 C1 C13 . . . . 45.6(2) ?
C2 P1 C1 C13 . . . . 163.8(2) ?
Se1 P1 C1 C13 . . . . -80.6(2) ?
C3 P1 C1 C11 . . . . -74.1(2) ?
C2 P1 C1 C11 . . . . 44.1(2) ?
Se1 P1 C1 C11 . . . . 159.67(17) ?
C3 P1 C1 C12 . . . . 165.5(2) ?
C2 P1 C1 C12 . . . . -76.4(2) ?
Se1 P1 C1 C12 . . . . 39.2(2) ?
C3 P1 C2 C21 . . . . 177.8(2) ?
C1 P1 C2 C21 . . . . 56.7(2) ?
Se1 P1 C2 C21 . . . . -65.9(2) ?
C3 P1 C2 C22 . . . . 48.0(2) ?
C1 P1 C2 C22 . . . . -73.1(2) ?
Se1 P1 C2 C22 . . . . 164.26(19) ?
C2 P1 C3 C32 . . . . 164.8(2) ?
C1 P1 C3 C32 . . . . -73.4(2) ?
Se1 P1 C3 C32 . . . . 54.6(2) ?
C2 P1 C3 C31 . . . . 42.8(2) ?
C1 P1 C3 C31 . . . . 164.6(2) ?
Se1 P1 C3 C31 . . . . -67.4(2) ?
